data_4335040
loop_
_publ_author_name
'Jin-Ji Wu'
'Yu-Xin Ye'
'Ying-Yu Qiu'
'Zheng-Ping Qiao'
'Man-Li Cao'
'Bao-Hui Ye'

_publ_section_title
;
 Solvent-Mediated Crystal-to-Crystal Interconversion between Discrete
 Lanthanide Complexes and One-Dimensional Coordination Polymers and
 Selective Sensing for Small Molecules
;
_journal_name_full 'Inorganic Chemistry'
_journal_page_first 6450
_journal_page_last 6456
_journal_paper_doi 10.1021/ic400340y
_journal_volume 52
_journal_year 2013
_chemical_formula_sum 'C23 H28 Eu N7 O7'
_chemical_formula_weight 666.48
_chemical_name_systematic
; 
 ? 
;
_space_group_IT_number 15
_symmetry_cell_setting monoclinic
_symmetry_space_group_name_Hall '-C 2yc'
_symmetry_space_group_name_H-M 'C 1 2/c 1'
_atom_sites_solution_hydrogens geom
_atom_sites_solution_primary direct
_atom_sites_solution_secondary difmap
_audit_creation_method SHELXL-97
_cell_angle_alpha 90.00
_cell_angle_beta 120.7840(10)
_cell_angle_gamma 90.00
_cell_formula_units_Z 4
_cell_length_a 16.4951(9)
_cell_length_b 12.0236(6)
_cell_length_c 15.6395(8)
_cell_measurement_reflns_used 2616
_cell_measurement_temperature 123(2)
_cell_measurement_theta_max 26.00
_cell_measurement_theta_min 2.22
_cell_volume 2664.8(2)
_computing_cell_refinement 'Bruker SMART'
_computing_data_collection 'Bruker SMART'
_computing_data_reduction 'Bruker SAINT'
_computing_molecular_graphics 'Bruker SHELXTL'
_computing_publication_material 'Bruker SHELXTL'
_computing_structure_refinement 'SHELXL-97 (Sheldrick, 1997)'
_computing_structure_solution 'SHELXS-97 (Sheldrick, 1990)'
_diffrn_ambient_temperature 123(2)
_diffrn_measured_fraction_theta_full 0.995
_diffrn_measured_fraction_theta_max 0.995
_diffrn_measurement_device_type 'CCD area detector'
_diffrn_measurement_method 'phi and omega scans'
_diffrn_radiation_monochromator graphite
_diffrn_radiation_source 'fine-focus sealed tube'
_diffrn_radiation_type MoK\a
_diffrn_radiation_wavelength 0.71073
_diffrn_reflns_av_R_equivalents 0.0181
_diffrn_reflns_av_sigmaI/netI 0.0197
_diffrn_reflns_limit_h_max 20
_diffrn_reflns_limit_h_min -17
_diffrn_reflns_limit_k_max 14
_diffrn_reflns_limit_k_min -14
_diffrn_reflns_limit_l_max 19
_diffrn_reflns_limit_l_min -19
_diffrn_reflns_number 7737
_diffrn_reflns_theta_full 26.00
_diffrn_reflns_theta_max 26.00
_diffrn_reflns_theta_min 2.22
_diffrn_standards_decay_% negligible
_exptl_absorpt_coefficient_mu 2.409
_exptl_absorpt_correction_T_max 0.6444
_exptl_absorpt_correction_T_min 0.4103
_exptl_absorpt_correction_type multi-scan
_exptl_absorpt_process_details SADABS
_exptl_crystal_colour colorless
_exptl_crystal_density_diffrn 1.661
_exptl_crystal_description rod-like
_exptl_crystal_F_000 1336
_exptl_crystal_size_max 0.45
_exptl_crystal_size_mid 0.20
_exptl_crystal_size_min 0.20
_refine_diff_density_max 0.711
_refine_diff_density_min -0.551
_refine_diff_density_rms 0.099
_refine_ls_extinction_method none
_refine_ls_goodness_of_fit_ref 1.087
_refine_ls_hydrogen_treatment constr
_refine_ls_matrix_type full
_refine_ls_number_parameters 174
_refine_ls_number_reflns 2616
_refine_ls_number_restraints 0
_refine_ls_restrained_S_all 1.087
_refine_ls_R_factor_all 0.0208
_refine_ls_R_factor_gt 0.0203
_refine_ls_shift/su_max 0.001
_refine_ls_shift/su_mean 0.000
_refine_ls_structure_factor_coef Fsqd
_refine_ls_weighting_details 'calc w=1/[\s^2^(Fo^2^)+(0.0308P)^2^+4.2412P] where P=(Fo^2^+2Fc^2^)/3'
_refine_ls_weighting_scheme calc
_refine_ls_wR_factor_gt 0.0532
_refine_ls_wR_factor_ref 0.0537
_reflns_number_gt 2552
_reflns_number_total 2616
_reflns_threshold_expression >2sigma(I)
_cod_data_source_file ic400340y_si_002.cif
_cod_data_source_block 2
_cod_database_code 4335040

loop_
_symmetry_equiv_pos_as_xyz
'x, y, z'
'-x, y, -z+1/2'
'x+1/2, y+1/2, z'
'-x+1/2, y+1/2, -z+1/2'
'-x, -y, -z'
'x, -y, z-1/2'
'-x+1/2, -y+1/2, -z'
'x+1/2, -y+1/2, z-1/2'

loop_
_atom_site_label
_atom_site_type_symbol
_atom_site_fract_x
_atom_site_fract_y
_atom_site_fract_z
_atom_site_U_iso_or_equiv
_atom_site_adp_type
_atom_site_occupancy
_atom_site_symmetry_multiplicity
_atom_site_calc_flag
_atom_site_refinement_flags
Eu1 Eu 0.5000 0.355438(12) 0.7500 0.01609(7) Uani 1 2 d S
O1 O 0.5000 0.8993(2) 0.7500 0.0235(5) Uani 1 2 d S
O3 O 0.43947(12) 0.41307(14) 0.85715(13) 0.0250(4) Uani 1 1 d .
O4 O 0.54646(12) 0.28024(14) 0.91660(13) 0.0246(4) Uani 1 1 d .
C6 C 0.57758(17) 0.62763(19) 0.80710(18) 0.0172(5) Uani 1 1 d .
N1 N 0.65672(14) 0.45215(15) 0.87327(14) 0.0190(4) Uani 1 1 d .
N4 N 0.69634(15) 0.06355(17) 0.77870(17) 0.0252(4) Uani 1 1 d .
O2 O 0.61320(12) 0.21122(14) 0.78028(13) 0.0256(4) Uani 1 1 d .
N2 N 0.5000 0.5654(2) 0.7500 0.0164(5) Uani 1 2 d S
N3 N 0.58308(13) 0.73617(16) 0.81027(15) 0.0201(4) Uani 1 1 d .
C8 C 0.48686(18) 0.34097(19) 0.92249(19) 0.0209(5) Uani 1 1 d .
C7 C 0.5000 0.7947(3) 0.7500 0.0210(7) Uani 1 2 d S
C5 C 0.66532(16) 0.56389(19) 0.87450(17) 0.0186(5) Uani 1 1 d .
C2 C 0.82043(18) 0.4410(2) 1.00060(19) 0.0267(5) Uani 1 1 d .
H2A H 0.8733 0.3962 1.0434 0.032 Uiso 1 1 calc R
C10 C 0.61722(18) 0.1144(2) 0.75624(19) 0.0235(5) Uani 1 1 d .
H10A H 0.5598 0.0744 0.7194 0.028 Uiso 1 1 calc R
C1 C 0.73383(18) 0.3933(2) 0.93555(19) 0.0237(5) Uani 1 1 d .
H1A H 0.7288 0.3145 0.9350 0.028 Uiso 1 1 calc R
C3 C 0.82804(18) 0.5555(2) 1.0018(2) 0.0300(6) Uani 1 1 d .
H3A H 0.8862 0.5908 1.0463 0.036 Uiso 1 1 calc R
C9 C 0.4709(2) 0.3269(3) 1.0087(2) 0.0310(6) Uani 1 1 d .
H9A H 0.4791 0.3988 1.0418 0.037 Uiso 1 1 calc R
H9B H 0.5165 0.2734 1.0563 0.037 Uiso 1 1 calc R
H9C H 0.4067 0.2995 0.9841 0.037 Uiso 1 1 calc R
C4 C 0.74965(18) 0.6182(2) 0.9372(2) 0.0261(5) Uani 1 1 d .
H4A H 0.7536 0.6969 0.9360 0.031 Uiso 1 1 calc R
C12 C 0.6976(2) -0.0537(2) 0.7547(3) 0.0455(8) Uani 1 1 d .
H12A H 0.6328 -0.0821 0.7178 0.068 Uiso 1 1 calc R
H12B H 0.7341 -0.0963 0.8163 0.068 Uiso 1 1 calc R
H12C H 0.7266 -0.0613 0.7138 0.068 Uiso 1 1 calc R
C11 C 0.7863(2) 0.1209(3) 0.8342(3) 0.0415(7) Uani 1 1 d .
H11A H 0.8369 0.0723 0.8407 0.050 Uiso 1 1 calc R
H11B H 0.7981 0.1403 0.9005 0.050 Uiso 1 1 calc R
H11C H 0.7846 0.1889 0.7987 0.050 Uiso 1 1 calc R

loop_
_atom_site_aniso_label
_atom_site_aniso_U_11
_atom_site_aniso_U_22
_atom_site_aniso_U_33
_atom_site_aniso_U_23
_atom_site_aniso_U_13
_atom_site_aniso_U_12
Eu1 0.01773(10) 0.01342(10) 0.01791(10) 0.000 0.00968(8) 0.000
O1 0.0168(11) 0.0209(12) 0.0284(13) 0.000 0.0085(10) 0.000
O3 0.0301(9) 0.0233(9) 0.0271(9) 0.0037(7) 0.0186(8) 0.0062(7)
O4 0.0257(9) 0.0257(9) 0.0245(9) 0.0069(7) 0.0144(7) 0.0059(7)
C6 0.0194(12) 0.0195(11) 0.0156(11) 0.0000(8) 0.0110(10) 0.0002(8)
N1 0.0223(10) 0.0171(9) 0.0170(10) -0.0008(7) 0.0096(8) -0.0001(7)
N4 0.0261(11) 0.0212(10) 0.0332(12) 0.0014(9) 0.0187(10) 0.0038(8)
O2 0.0265(9) 0.0220(9) 0.0274(9) -0.0011(7) 0.0132(8) 0.0054(7)
N2 0.0189(13) 0.0150(13) 0.0161(13) 0.000 0.0094(11) 0.000
N3 0.0216(10) 0.0150(9) 0.0229(10) -0.0009(8) 0.0109(9) -0.0007(7)
C8 0.0212(12) 0.0216(11) 0.0206(13) -0.0029(9) 0.0111(10) -0.0041(9)
C7 0.0240(17) 0.0152(15) 0.0247(17) 0.000 0.0130(14) 0.000
C5 0.0215(12) 0.0178(11) 0.0177(11) -0.0006(9) 0.0110(10) 0.0015(9)
C2 0.0229(12) 0.0265(13) 0.0223(13) 0.0017(10) 0.0055(10) 0.0054(10)
C10 0.0233(12) 0.0225(12) 0.0272(13) 0.0004(10) 0.0148(11) 0.0019(10)
C1 0.0259(12) 0.0193(11) 0.0219(12) 0.0024(10) 0.0094(10) 0.0035(10)
C3 0.0216(12) 0.0275(13) 0.0287(14) -0.0025(11) 0.0041(11) 0.0000(10)
C9 0.0349(15) 0.0391(14) 0.0255(14) 0.0015(12) 0.0202(12) -0.0024(12)
C4 0.0224(13) 0.0206(11) 0.0292(14) -0.0022(10) 0.0088(11) -0.0006(10)
C12 0.0507(19) 0.0214(14) 0.086(3) -0.0031(14) 0.0505(19) 0.0034(12)
C11 0.0244(15) 0.0487(17) 0.0462(19) -0.0129(15) 0.0145(14) 0.0038(12)

loop_
_atom_type_symbol
_atom_type_description
_atom_type_scat_dispersion_real
_atom_type_scat_dispersion_imag
_atom_type_scat_source
C C 0.0033 0.0016 'International Tables Vol C Tables 4.2.6.8 and 6.1.1.4'
H H 0.0000 0.0000 'International Tables Vol C Tables 4.2.6.8 and 6.1.1.4'
N N 0.0061 0.0033 'International Tables Vol C Tables 4.2.6.8 and 6.1.1.4'
O O 0.0106 0.0060 'International Tables Vol C Tables 4.2.6.8 and 6.1.1.4'
Eu Eu -0.1578 3.6682 'International Tables Vol C Tables 4.2.6.8 and 6.1.1.4'

loop_
_geom_angle_atom_site_label_1
_geom_angle_atom_site_label_2
_geom_angle_atom_site_label_3
_geom_angle
_geom_angle_site_symmetry_1
_geom_angle_site_symmetry_3
O2 Eu1 O2 88.02(8) 2_656 .
O2 Eu1 O3 127.96(6) 2_656 2_656
O2 Eu1 O3 77.99(6) . 2_656
O2 Eu1 O3 77.99(6) 2_656 .
O2 Eu1 O3 127.96(6) . .
O3 Eu1 O3 147.13(8) 2_656 .
O2 Eu1 O4 74.90(6) 2_656 2_656
O2 Eu1 O4 74.69(6) . 2_656
O3 Eu1 O4 53.08(6) 2_656 2_656
O3 Eu1 O4 143.81(6) . 2_656
O2 Eu1 O4 74.69(6) 2_656 .
O2 Eu1 O4 74.91(6) . .
O3 Eu1 O4 143.81(6) 2_656 .
O3 Eu1 O4 53.08(5) . .
O4 Eu1 O4 137.23(8) 2_656 .
O2 Eu1 N2 135.99(4) 2_656 .
O2 Eu1 N2 135.99(4) . .
O3 Eu1 N2 73.56(4) 2_656 .
O3 Eu1 N2 73.56(4) . .
O4 Eu1 N2 111.38(4) 2_656 .
O4 Eu1 N2 111.38(4) . .
O2 Eu1 N1 148.26(6) 2_656 .
O2 Eu1 N1 78.36(6) . .
O3 Eu1 N1 77.31(6) 2_656 .
O3 Eu1 N1 87.97(6) . .
O4 Eu1 N1 127.04(6) 2_656 .
O4 Eu1 N1 74.12(6) . .
N2 Eu1 N1 63.20(4) . .
O2 Eu1 N1 78.36(6) 2_656 2_656
O2 Eu1 N1 148.26(6) . 2_656
O3 Eu1 N1 87.97(6) 2_656 2_656
O3 Eu1 N1 77.31(6) . 2_656
O4 Eu1 N1 74.12(6) 2_656 2_656
O4 Eu1 N1 127.04(6) . 2_656
N2 Eu1 N1 63.20(4) . 2_656
N1 Eu1 N1 126.40(8) . 2_656
O2 Eu1 C8 101.46(7) 2_656 2_656
O2 Eu1 C8 73.29(6) . 2_656
O3 Eu1 C8 26.50(6) 2_656 2_656
O3 Eu1 C8 158.41(6) . 2_656
O4 Eu1 C8 26.64(6) 2_656 2_656
O4 Eu1 C8 148.09(6) . 2_656
N2 Eu1 C8 93.54(5) . 2_656
N1 Eu1 C8 101.80(7) . 2_656
N1 Eu1 C8 81.44(7) 2_656 2_656
O2 Eu1 C8 73.29(6) 2_656 .
O2 Eu1 C8 101.46(7) . .
O3 Eu1 C8 158.41(7) 2_656 .
O3 Eu1 C8 26.50(6) . .
O4 Eu1 C8 148.09(6) 2_656 .
O4 Eu1 C8 26.64(6) . .
N2 Eu1 C8 93.54(5) . .
N1 Eu1 C8 81.44(7) . .
N1 Eu1 C8 101.80(7) 2_656 .
C8 Eu1 C8 172.93(10) 2_656 .
C8 O3 Eu1 93.40(14) . .
C8 O4 Eu1 91.85(14) . .
N3 C6 N2 127.0(2) . .
N3 C6 C5 117.5(2) . .
N2 C6 C5 115.5(2) . .
C1 N1 C5 117.5(2) . .
C1 N1 Eu1 121.33(15) . .
C5 N1 Eu1 121.14(15) . .
C10 N4 C11 120.6(2) . .
C10 N4 C12 121.5(2) . .
C11 N4 C12 117.8(2) . .
C10 O2 Eu1 140.78(16) . .
C6 N2 C6 112.8(3) . 2_656
C6 N2 Eu1 123.62(13) . .
C6 N2 Eu1 123.62(13) 2_656 .
C6 N3 C7 117.0(2) . .
O3 C8 O4 121.4(2) . .
O3 C8 C9 118.8(2) . .
O4 C8 C9 119.9(2) . .
O3 C8 Eu1 60.10(13) . .
O4 C8 Eu1 61.51(13) . .
C9 C8 Eu1 174.35(18) . .
O1 C7 N3 120.36(14) . 2_656
O1 C7 N3 120.36(14) . .
N3 C7 N3 119.3(3) 2_656 .
N1 C5 C4 122.5(2) . .
N1 C5 C6 116.3(2) . .
C4 C5 C6 121.1(2) . .
C3 C2 C1 118.4(2) . .
O2 C10 N4 123.9(2) . .
N1 C1 C2 123.5(2) . .
C2 C3 C4 119.2(2) . .
C3 C4 C5 118.9(2) . .

loop_
_geom_bond_atom_site_label_1
_geom_bond_atom_site_label_2
_geom_bond_distance
_geom_bond_site_symmetry_2
Eu1 O2 2.4109(16) 2_656
Eu1 O2 2.4109(16) .
Eu1 O3 2.4490(16) 2_656
Eu1 O3 2.4490(16) .
Eu1 O4 2.4799(17) 2_656
Eu1 O4 2.4799(17) .
Eu1 N2 2.525(3) .
Eu1 N1 2.5788(19) .
Eu1 N1 2.5788(19) 2_656
Eu1 C8 2.820(3) 2_656
Eu1 C8 2.820(3) .
O1 C7 1.258(4) .
O3 C8 1.261(3) .
O4 C8 1.265(3) .
C6 N3 1.307(3) .
C6 N2 1.351(3) .
C6 C5 1.494(3) .
N1 C1 1.342(3) .
N1 C5 1.350(3) .
N4 C10 1.316(3) .
N4 C11 1.453(4) .
N4 C12 1.462(3) .
O2 C10 1.235(3) .
N2 C6 1.351(3) 2_656
N3 C7 1.393(3) .
C8 C9 1.510(4) .
C7 N3 1.393(3) 2_656
C5 C4 1.388(3) .
C2 C3 1.381(4) .
C2 C1 1.385(4) .
C3 C4 1.387(4) .
